data_9009869
loop_
_publ_author_name
'Mereiter K'
'Preisinger A'

_publ_section_title
;
 Kristallstrukturdaten der wismutminerale atelestit, mixit und pucherit
 Locality: Tintic, Utah, USA
;
_journal_name_full 'Anzeiger der Osterreichische Akademie der Wissenschaften'
_journal_page_first 79
_journal_page_last 81
_journal_volume 123
_journal_year 1986
_chemical_formula_sum 'As3 Bi0.66 Ca0.34 Cu6 H7.8 O21'
_chemical_name_mineral Mixite
_space_group_IT_number 176
_symmetry_space_group_name_Hall '-P 6c'
_symmetry_space_group_name_H-M 'P 63/m'
_cell_angle_alpha 90
_cell_angle_beta 90
_cell_angle_gamma 120
_cell_length_a 13.646
_cell_length_b 13.646
_cell_length_c 5.920
_cell_formula_units_Z 2
_cell_volume 954.692
_cod_original_formula_sum '(Bi.66 Ca.34) Cu6 As3 O21 H7.8'
_cod_database_code 9009869

loop_
_symmetry_equiv_pos_as_xyz
x,y,z
-x+y,-x,1/2-z
x-y,x,1/2+z
y,-x+y,-z
-y,x-y,z
x,y,1/2-z
-x,-y,1/2+z
x-y,x,-z
-x+y,-x,z
-y,x-y,1/2-z
y,-x+y,1/2+z
-x,-y,-z

loop_
_atom_site_type_symbol
_atom_site_label
_atom_site_fract_x
_atom_site_fract_y
_atom_site_fract_z
_atom_site_occupancy
_atom_site_U_iso_or_equiv
_atom_site_attached_hydrogens
Bi Bi 0.66667 0.33333 0.75000 0.66000 0.01393 0
Ca Ca 0.66667 0.33333 0.75000 0.34000 0.01393 0
Cu Cu 0.41380 0.09820 0.49750 1.00000 0.01267 0
As As 0.65540 0.14860 0.25000 1.00000 0.00887 0
O O1 0.80000 0.21400 0.25000 1.00000 0.01267 0
O O2 0.61200 0.00800 0.25000 1.00000 0.01393 0
O O3 0.60500 0.17670 0.48300 1.00000 0.01393 0
O O-H4 0.36900 -0.00700 0.25000 1.00000 0.01393 1
O O-H5 0.43800 0.19500 0.75000 1.00000 0.02153 1
O Wat6 0.11200 -0.04700 0.75000 1.00000 0.27863 2
